data_4114948
loop_
_publ_author_name
'Michael D. Fryzuk'
'Christopher M. Kozak'
'Michael R. Bowdridge'
'Brian O. Patrick'
'Steven J. Rettig'

_publ_section_title
;
 Nitride Formation by Thermolysis of a Kinetically Stable Niobium
 Dinitrogen Complex
;
_journal_name_full 'Journal of the American Chemical Society'
_journal_page_first 8389
_journal_page_last 8397
_journal_paper_doi 10.1021/ja025997f
_journal_volume 124
_journal_year 2002
_chemical_formula_moiety 'C32 H48 N2 Nb P2 Si4 '
_chemical_formula_sum 'C32 H48 N2 Nb P2 Si4'
_chemical_formula_weight 727.94
_space_group_IT_number 33
_symmetry_cell_setting orthorhombic
_symmetry_Int_Tables_number 33
_symmetry_space_group_name_Hall 'P 2c -2n'
_symmetry_space_group_name_H-M 'P n a 21'
_audit_creation_date 2000-10-13
_audit_creation_method 'by teXsan v1.8'
_cell_angle_alpha 90
_cell_angle_beta 90
_cell_angle_gamma 90
_cell_formula_units_Z 4
_cell_length_a 15.8295(6)
_cell_length_b 12.5210(4)
_cell_length_c 19.466(1)
_cell_measurement_reflns_used 19869
_cell_measurement_temperature 198.2
_cell_measurement_theta_max 27.90
_cell_measurement_theta_min 2.94
_cell_volume 3858.2(3)
_computing_cell_refinement 'd*TREK (MSC, 1996-1998)'
_computing_data_collection 'd*TREK (MSC, 1996-1998)'
_computing_data_reduction 'd*TREK (MSC, 1996-1998)'
_computing_publication_material 'teXsan (MSC, 1992-1997)'
_computing_structure_refinement 'teXsan (MSC, 1992-1997)'
_computing_structure_solution
;
SIR97 (Altomare, et. al. 1998)
;
_diffrn_ambient_temperature 198.2
_diffrn_detector_area_resol_mean 11.76
_diffrn_measurement_device_type 'Rigaku/ADSC CCD'
_diffrn_measurement_method 'area detector'
_diffrn_orient_matrix_UB_11 0.00000
_diffrn_orient_matrix_UB_12 0.00000
_diffrn_orient_matrix_UB_13 0.00000
_diffrn_orient_matrix_UB_21 0.00000
_diffrn_orient_matrix_UB_22 0.00000
_diffrn_orient_matrix_UB_23 0.00000
_diffrn_orient_matrix_UB_31 0.00000
_diffrn_orient_matrix_UB_32 0.00000
_diffrn_orient_matrix_UB_33 0.00000
_diffrn_radiation_detector CCD
_diffrn_radiation_monochromator graphite
_diffrn_radiation_source 'X-ray tube'
_diffrn_radiation_type 'Mo K\a'
_diffrn_radiation_wavelength 0.7107
_diffrn_reflns_av_R_equivalents 0.05401
_diffrn_reflns_av_sigmaI/netI 0.100
_diffrn_reflns_limit_h_max 18
_diffrn_reflns_limit_h_min -18
_diffrn_reflns_limit_k_max 16
_diffrn_reflns_limit_k_min -14
_diffrn_reflns_limit_l_max 25
_diffrn_reflns_limit_l_min -24
_diffrn_reflns_number 33326
_diffrn_reflns_reduction_process 'Lp corrections applied'
_diffrn_reflns_theta_max 27.90
_diffrn_reflns_theta_min 2.94
_diffrn_standards_decay_% 0.00
_diffrn_standards_interval_count 0
_diffrn_standards_number 0
_exptl_absorpt_coefficient_mu 0.542
_exptl_absorpt_correction_T_max 1.000
_exptl_absorpt_correction_T_min 0.7632
_exptl_absorpt_correction_type multi-scan
_exptl_crystal_colour red
_exptl_crystal_density_diffrn 1.253
_exptl_crystal_description chip
_exptl_crystal_F_000 1524.00
_exptl_crystal_size_max 0.40
_exptl_crystal_size_mid 0.20
_exptl_crystal_size_min 0.10
_refine_diff_density_max 0.67
_refine_diff_density_min -0.62
_refine_ls_extinction_method none
_refine_ls_goodness_of_fit_all 0.826
_refine_ls_goodness_of_fit_ref 0.826
_refine_ls_matrix_type full
_refine_ls_number_constraints 0
_refine_ls_number_parameters 373
_refine_ls_number_reflns 8193
_refine_ls_number_restraints 0
_refine_ls_R_factor_all 0.0480
_refine_ls_R_factor_gt 0.027
_refine_ls_shift/su_max 0.0100
_refine_ls_shift/su_mean 0.0010
_refine_ls_structure_factor_coef Fsqd
_refine_ls_weighting_details 'w = 1/[\s^2^(Fo^2^)]'
_refine_ls_weighting_scheme sigma
_refine_ls_wR_factor_all 0.0702
_refine_ls_wR_factor_ref 0.0702
_reflns_number_gt 6224
_reflns_number_total 8193
_reflns_threshold_expression I>3.00\s(I)
_cod_data_source_file ja025997f_s1_3.cif
_cod_data_source_block mf438/NbPhC2H
_cod_original_cell_volume 3858.3(5)
_cod_original_sg_symbol_H-M 'P n a 21 '
_cod_original_formula_sum 'C32 H48 N2 Nb P2 Si4 '
_cod_database_code 4114948

loop_
_symmetry_equiv_pos_as_xyz
'   +x,   +y,   +z'
'   -x,   -y,1/2+z'
1/2-x,1/2+y,1/2+z
'1/2+x,1/2-y,   +z'

loop_
_atom_site_label
_atom_site_fract_x
_atom_site_fract_y
_atom_site_fract_z
_atom_site_U_iso_or_equiv
_atom_site_occupancy
_atom_site_adp_type
_atom_site_calc_flag
Nb(1) 0.16448(1) 0.95278(2) 0.4326 0.02694(5) 1.000 Uani d
P(1) 0.10562(5) 0.87579(6) 0.31961(4) 0.0326(2) 1.000 Uani d
P(2) 0.14644(5) 1.01993(6) 0.55510(4) 0.0350(2) 1.000 Uani d
Si(1) -0.00378(6) 1.06668(7) 0.35911(5) 0.0404(2) 1.000 Uani d
Si(2) 0.09939(6) 1.19711(6) 0.46075(6) 0.0453(2) 1.000 Uani d
Si(3) 0.04516(6) 0.81775(6) 0.54593(5) 0.0400(2) 1.000 Uani d
Si(4) 0.11304(6) 0.69983(6) 0.42256(5) 0.0389(2) 1.000 Uani d
N(1) 0.0792(1) 1.0804(2) 0.4160(1) 0.0327(6) 1.000 Uani d
N(2) 0.0998(1) 0.8155(2) 0.4696(1) 0.0311(6) 1.000 Uani d
C(1) -0.0022(2) 0.9260(3) 0.3242(2) 0.0411(8) 1.000 Uani d
C(2) 0.1293(2) 1.1637(3) 0.5519(2) 0.055(1) 1.000 Uani d
C(3) 0.0463(2) 0.9591(3) 0.5785(2) 0.0430(9) 1.000 Uani d
C(4) 0.0992(2) 0.7325(2) 0.3281(2) 0.0426(9) 1.000 Uani d
C(5) -0.1084(2) 1.0826(4) 0.4020(2) 0.071(1) 1.000 Uani d
C(6) 0.0013(3) 1.1631(3) 0.2859(2) 0.074(1) 1.000 Uani d
C(7) 0.1897(3) 1.2694(3) 0.4220(3) 0.089(2) 1.000 Uani d
C(8) 0.0081(3) 1.2919(3) 0.4668(3) 0.081(1) 1.000 Uani d
C(9) -0.0687(3) 0.7833(3) 0.5356(3) 0.084(2) 1.000 Uani d
C(10) 0.0945(3) 0.7290(3) 0.6120(2) 0.076(1) 1.000 Uani d
C(11) 0.0385(3) 0.5894(3) 0.4433(2) 0.079(1) 1.000 Uani d
C(12) 0.2223(3) 0.6476(3) 0.4356(2) 0.067(1) 1.000 Uani d
C(13) 0.1399(2) 0.9039(3) 0.2321(2) 0.0429(9) 1.000 Uani d
C(14) 0.1277(3) 0.8319(3) 0.1788(2) 0.060(1) 1.000 Uani d
C(15) 0.1582(3) 0.8544(5) 0.1134(2) 0.076(2) 1.000 Uani d
C(16) 0.1989(3) 0.9482(5) 0.1006(2) 0.082(2) 1.000 Uani d
C(17) 0.2108(3) 1.0212(4) 0.1523(2) 0.071(2) 1.000 Uani d
C(18) 0.1821(2) 0.9995(3) 0.2183(2) 0.053(1) 1.000 Uani d
C(19) 0.2146(2) 0.9932(3) 0.6282(2) 0.0441(9) 1.000 Uani d
C(20) 0.2004(3) 1.0415(3) 0.6910(2) 0.060(1) 1.000 Uani d
C(21) 0.2516(4) 1.0195(4) 0.7461(2) 0.074(1) 1.000 Uani d
C(22) 0.3157(4) 0.9500(6) 0.7404(2) 0.097(2) 1.000 Uani d
C(23) 0.3314(3) 0.8997(6) 0.6786(3) 0.115(2) 1.000 Uani d
C(24) 0.2805(3) 0.9224(5) 0.6233(2) 0.083(2) 1.000 Uani d
C(25) 0.2926(2) 0.9890(3) 0.4483(2) 0.048(1) 1.000 Uani d
C(26) 0.2855(2) 0.9528(3) 0.3856(2) 0.0376(8) 1.000 Uani d
C(27) 0.3399(2) 0.9397(3) 0.3256(2) 0.0384(8) 1.000 Uani d
C(28) 0.3416(2) 0.8482(3) 0.2865(2) 0.049(1) 1.000 Uani d
C(29) 0.3916(3) 0.8412(3) 0.2283(2) 0.063(1) 1.000 Uani d
C(30) 0.4417(2) 0.9259(4) 0.2093(2) 0.061(1) 1.000 Uani d
C(31) 0.4413(2) 1.0173(3) 0.2473(2) 0.061(1) 1.000 Uani d
C(32) 0.3916(2) 1.0248(3) 0.3052(2) 0.051(1) 1.000 Uani d
H(1) -0.0269 0.9258 0.2780 0.049 1.000 Uiso c
H(2) -0.0354 0.8797 0.3544 0.049 1.000 Uiso c
H(3) 0.0838 1.1843 0.5832 0.066 1.000 Uiso c
H(4) 0.1813 1.2017 0.5646 0.066 1.000 Uiso c
H(5) 0.0401 0.9594 0.6286 0.052 1.000 Uiso c
H(6) -0.0002 0.9994 0.5578 0.052 1.000 Uiso c
H(7) 0.0441 0.7071 0.3121 0.050 1.000 Uiso c
H(8) 0.1441 0.6985 0.3012 0.050 1.000 Uiso c
H(9) -0.1121 1.1537 0.4229 0.084 1.000 Uiso c
H(10) -0.1536 1.0738 0.3683 0.084 1.000 Uiso c
H(11) -0.1144 1.0282 0.4381 0.084 1.000 Uiso c
H(12) 0.0538 1.1519 0.2602 0.088 1.000 Uiso c
H(13) -0.0472 1.1519 0.2555 0.088 1.000 Uiso c
H(14) 0.0001 1.2364 0.3038 0.088 1.000 Uiso c
H(15) 0.2401 1.2241 0.4235 0.106 1.000 Uiso c
H(16) 0.1764 1.2873 0.3742 0.106 1.000 Uiso c
H(17) 0.2002 1.3352 0.4479 0.106 1.000 Uiso c
H(18) 0.0254 1.3557 0.4925 0.097 1.000 Uiso c
H(19) -0.0101 1.3124 0.4207 0.097 1.000 Uiso c
H(20) -0.0388 1.2570 0.4910 0.097 1.000 Uiso c
H(21) -0.0967 0.7853 0.5804 0.101 1.000 Uiso c
H(22) -0.0957 0.8349 0.5047 0.101 1.000 Uiso c
H(23) -0.0738 0.7113 0.5160 0.101 1.000 Uiso c
H(24) 0.0613 0.7323 0.6545 0.091 1.000 Uiso c
H(25) 0.0954 0.6554 0.5950 0.091 1.000 Uiso c
H(26) 0.1523 0.7529 0.6212 0.091 1.000 Uiso c
H(27) -0.0198 0.6133 0.4351 0.094 1.000 Uiso c
H(28) 0.0507 0.5275 0.4143 0.094 1.000 Uiso c
H(29) 0.0447 0.5695 0.4918 0.094 1.000 Uiso c
H(30) 0.2314 0.6326 0.4844 0.079 1.000 Uiso c
H(31) 0.2300 0.5821 0.4089 0.079 1.000 Uiso c
H(32) 0.2634 0.7014 0.4202 0.079 1.000 Uiso c
H(33) 0.0974 0.7648 0.1875 0.071 1.000 Uiso c
H(34) 0.1505 0.8021 0.0764 0.091 1.000 Uiso c
H(35) 0.2195 0.9638 0.0542 0.099 1.000 Uiso c
H(36) 0.2396 1.0885 0.1425 0.085 1.000 Uiso c
H(37) 0.1914 1.0516 0.2551 0.064 1.000 Uiso c
H(38) 0.1533 1.0915 0.6964 0.072 1.000 Uiso c
H(39) 0.2411 1.0550 0.7902 0.089 1.000 Uiso c
H(40) 0.3515 0.9353 0.7804 0.115 1.000 Uiso c
H(41) 0.3784 0.8491 0.6741 0.138 1.000 Uiso c
H(42) 0.2913 0.8867 0.5794 0.100 1.000 Uiso c
H(43) 0.339(3) 0.992(4) 0.490(3) 0.079(8) 1.000 Uiso d
H(44) 0.3070 0.7868 0.3001 0.059 1.000 Uiso c
H(45) 0.3911 0.7760 0.2005 0.075 1.000 Uiso c
H(46) 0.4776 0.9206 0.1683 0.072 1.000 Uiso c
H(47) 0.4766 1.0781 0.2336 0.073 1.000 Uiso c
H(48) 0.3924 1.0904 0.3326 0.061 1.000 Uiso c

loop_
_atom_site_aniso_label
_atom_site_aniso_U_11
_atom_site_aniso_U_22
_atom_site_aniso_U_33
_atom_site_aniso_U_12
_atom_site_aniso_U_13
_atom_site_aniso_U_23
Nb(1) 0.0222(1) 0.0297(1) 0.0289(1) -0.00110(9) -0.0016(1) -0.0002(1)
P(1) 0.0322(4) 0.0352(4) 0.0305(4) 0.0009(3) -0.0066(3) 0.0008(3)
P(2) 0.0357(4) 0.0359(4) 0.0334(4) 0.0017(3) 0.0006(3) -0.0062(3)
Si(1) 0.0330(4) 0.0412(4) 0.0471(5) 0.0078(4) -0.0057(4) 0.0069(4)
Si(2) 0.0513(5) 0.0266(4) 0.0580(5) -0.0052(4) 0.0001(5) 0.0030(4)
Si(3) 0.0428(5) 0.0370(4) 0.0404(5) -0.0006(4) 0.0089(4) 0.0055(4)
Si(4) 0.0510(5) 0.0273(3) 0.0384(5) 0.0022(3) -0.0060(4) -0.0005(4)
N(1) 0.032(1) 0.029(1) 0.038(2) -0.0009(9) -0.001(1) 0.0062(9)
N(2) 0.030(1) 0.030(1) 0.033(1) -0.001(1) 0.000(1) 0.002(1)
C(1) 0.032(2) 0.049(2) 0.042(2) -0.002(1) -0.007(1) 0.004(1)
C(2) 0.068(2) 0.042(2) 0.057(2) -0.002(2) -0.001(2) -0.015(2)
C(3) 0.037(2) 0.045(2) 0.047(2) 0.010(1) 0.009(1) 0.002(1)
C(4) 0.051(2) 0.035(2) 0.042(2) 0.002(1) -0.011(2) -0.007(1)
C(5) 0.034(2) 0.085(3) 0.095(3) 0.008(2) -0.002(2) -0.020(2)
C(6) 0.103(4) 0.059(2) 0.060(3) 0.018(2) -0.009(3) 0.022(2)
C(7) 0.106(3) 0.071(3) 0.090(4) -0.051(2) 0.018(3) -0.007(3)
C(8) 0.091(3) 0.037(2) 0.115(4) 0.017(2) -0.016(3) -0.007(2)
C(9) 0.057(3) 0.074(3) 0.120(4) -0.024(2) 0.037(3) -0.015(3)
C(10) 0.130(4) 0.057(2) 0.041(2) 0.019(3) 0.011(2) 0.010(2)
C(11) 0.126(4) 0.047(2) 0.064(3) -0.031(2) 0.010(3) 0.001(2)
C(12) 0.084(3) 0.066(2) 0.049(2) 0.038(2) -0.018(3) -0.011(2)
C(13) 0.039(2) 0.056(2) 0.034(2) 0.005(2) -0.006(1) 0.005(2)
C(14) 0.071(3) 0.076(3) 0.033(2) -0.002(2) -0.006(2) -0.009(2)
C(15) 0.085(3) 0.109(4) 0.035(2) 0.012(3) 0.002(2) -0.006(2)
C(16) 0.073(3) 0.132(5) 0.042(2) 0.012(3) 0.010(2) 0.021(3)
C(17) 0.060(3) 0.093(3) 0.060(3) 0.000(2) 0.004(2) 0.032(3)
C(18) 0.055(2) 0.056(2) 0.048(2) 0.000(2) -0.001(2) 0.011(2)
C(19) 0.045(2) 0.057(2) 0.030(2) -0.004(2) -0.003(1) -0.013(1)
C(20) 0.073(3) 0.065(2) 0.043(2) -0.010(2) 0.004(2) -0.015(2)
C(21) 0.095(4) 0.098(3) 0.030(2) -0.031(3) -0.006(2) -0.010(2)
C(22) 0.074(3) 0.173(6) 0.043(2) -0.010(4) -0.027(2) 0.010(3)
C(23) 0.087(4) 0.201(6) 0.056(3) 0.061(4) -0.028(3) -0.013(4)
C(24) 0.068(3) 0.131(4) 0.049(2) 0.038(3) -0.020(2) -0.022(3)
C(25) 0.028(2) 0.067(2) 0.049(2) -0.009(1) -0.002(1) -0.007(2)
C(26) 0.024(1) 0.048(2) 0.040(2) -0.003(1) 0.002(1) -0.003(1)
C(27) 0.024(1) 0.053(2) 0.038(2) 0.000(1) 0.000(1) -0.001(1)
C(28) 0.046(2) 0.051(2) 0.051(2) -0.005(2) 0.010(2) -0.003(2)
C(29) 0.064(3) 0.070(2) 0.055(2) 0.011(2) 0.013(2) -0.012(2)
C(30) 0.052(2) 0.084(3) 0.046(2) 0.007(2) 0.016(2) 0.015(2)
C(31) 0.050(2) 0.074(3) 0.058(2) -0.001(2) 0.014(2) 0.019(2)
C(32) 0.042(2) 0.055(2) 0.056(2) -0.009(2) 0.002(2) 0.003(2)

loop_
_atom_type_symbol
_atom_type_oxidation_number
_atom_type_number_in_cell
_atom_type_scat_dispersion_real
_atom_type_scat_dispersion_imag
_atom_type_scat_source
C 0 128 0.002 0.002
;International Tables for Crystallography
(1992, Vol. C, Tables 4.2.6.8 and 6.1.1.1)
;
N 0 8 0.004 0.003
;International Tables for Crystallography
(1992, Vol. C, Tables 4.2.6.8 and 6.1.1.1)
;
P 0 8 0.090 0.095
;International Tables for Crystallography
(1992, Vol. C, Tables 4.2.6.8 and 6.1.1.1)
;
Si 0 16 0.072 0.071
;International Tables for Crystallography
(1992, Vol. C, Tables 4.2.6.8 and 6.1.1.1)
;
Nb 0 4 -2.197 0.621
;International Tables for Crystallography
(1992, Vol. C, Tables 4.2.6.8 and 6.1.1.1)
;
H 0 192 0.000 0.000
;International Tables for Crystallography
(1992, Vol. C, Table 6.1.1.2)
;

loop_
_geom_angle_atom_site_label_1
_geom_angle_atom_site_label_2
_geom_angle_atom_site_label_3
_geom_angle
_geom_angle_publ_flag
P(1) Nb(1) P(2) 152.04(3) yes
P(1) Nb(1) N(1) 85.52(6) yes
P(1) Nb(1) N(2) 79.20(7) yes
P(1) Nb(1) C(25) 123.67(9) yes
P(1) Nb(1) C(26) 87.62(9) yes
P(2) Nb(1) N(1) 79.72(6) yes
P(2) Nb(1) N(2) 84.00(7) yes
P(2) Nb(1) C(25) 84.29(9) yes
P(2) Nb(1) C(26) 120.34(9) yes
N(1) Nb(1) N(2) 110.76(9) yes
N(1) Nb(1) C(25) 118.4(1) yes
N(1) Nb(1) C(26) 120.7(1) yes
N(2) Nb(1) C(25) 126.2(1) yes
N(2) Nb(1) C(26) 125.5(1) yes
C(25) Nb(1) C(26) 36.0(1) yes
Nb(1) P(1) C(1) 99.7(1) yes
Nb(1) P(1) C(4) 108.3(1) yes
Nb(1) P(1) C(13) 128.2(1) yes
C(1) P(1) C(4) 106.6(2) yes
C(1) P(1) C(13) 104.9(1) yes
C(4) P(1) C(13) 107.1(2) yes
Nb(1) P(2) C(2) 108.1(1) yes
Nb(1) P(2) C(3) 101.2(1) yes
Nb(1) P(2) C(19) 127.3(1) yes
C(2) P(2) C(3) 107.1(2) yes
C(2) P(2) C(19) 107.3(2) yes
C(3) P(2) C(19) 104.2(2) yes
N(1) Si(1) C(1) 108.3(1) yes
N(1) Si(1) C(5) 112.1(2) yes
N(1) Si(1) C(6) 113.1(2) yes
C(1) Si(1) C(5) 105.8(2) yes
C(1) Si(1) C(6) 109.1(2) yes
C(5) Si(1) C(6) 108.1(2) yes
N(1) Si(2) C(2) 109.4(1) yes
N(1) Si(2) C(7) 110.5(2) yes
N(1) Si(2) C(8) 115.1(2) yes
C(2) Si(2) C(7) 107.3(2) yes
C(2) Si(2) C(8) 106.0(2) yes
C(7) Si(2) C(8) 108.1(2) yes
N(2) Si(3) C(3) 107.6(1) yes
N(2) Si(3) C(9) 112.9(2) yes
N(2) Si(3) C(10) 112.0(2) yes
C(3) Si(3) C(9) 105.3(2) yes
C(3) Si(3) C(10) 108.9(2) yes
C(9) Si(3) C(10) 109.9(2) yes
N(2) Si(4) C(4) 108.6(1) yes
N(2) Si(4) C(11) 115.5(2) yes
N(2) Si(4) C(12) 109.5(2) yes
C(4) Si(4) C(11) 107.3(2) yes
C(4) Si(4) C(12) 108.3(2) yes
C(11) Si(4) C(12) 107.3(2) yes
Nb(1) N(1) Si(1) 120.5(1) yes
Nb(1) N(1) Si(2) 116.3(1) yes
Si(1) N(1) Si(2) 123.2(1) yes
Nb(1) N(2) Si(3) 121.4(1) yes
Nb(1) N(2) Si(4) 116.1(1) yes
Si(3) N(2) Si(4) 122.2(1) yes
P(1) C(1) Si(1) 110.6(2) yes
P(1) C(1) H(1) 109.2 no
P(1) C(1) H(2) 109.2 no
Si(1) C(1) H(1) 109.1 no
Si(1) C(1) H(2) 109.1 no
H(1) C(1) H(2) 109.5 no
P(2) C(2) Si(2) 106.8(2) yes
P(2) C(2) H(3) 110.4 no
P(2) C(2) H(4) 110.2 no
Si(2) C(2) H(3) 110.0 no
Si(2) C(2) H(4) 109.9 no
H(3) C(2) H(4) 109.4 no
P(2) C(3) Si(3) 108.6(2) yes
P(2) C(3) H(5) 109.7 no
P(2) C(3) H(6) 109.7 no
Si(3) C(3) H(5) 109.7 no
Si(3) C(3) H(6) 109.8 no
H(5) C(3) H(6) 109.4 no
P(1) C(4) Si(4) 107.3(2) yes
P(1) C(4) H(7) 110.1 no
P(1) C(4) H(8) 110.0 no
Si(4) C(4) H(7) 110.0 no
Si(4) C(4) H(8) 110.0 no
H(7) C(4) H(8) 109.5 no
Si(1) C(5) H(9) 109.6 no
Si(1) C(5) H(10) 109.7 no
Si(1) C(5) H(11) 109.3 no
H(9) C(5) H(10) 109.7 no
H(9) C(5) H(11) 109.2 no
H(10) C(5) H(11) 109.3 no
Si(1) C(6) H(12) 109.5 no
Si(1) C(6) H(13) 109.5 no
Si(1) C(6) H(14) 109.4 no
H(12) C(6) H(13) 109.6 no
H(12) C(6) H(14) 109.4 no
H(13) C(6) H(14) 109.5 no
Si(2) C(7) H(15) 109.5 no
Si(2) C(7) H(16) 109.5 no
Si(2) C(7) H(17) 109.4 no
H(15) C(7) H(16) 109.6 no
H(15) C(7) H(17) 109.5 no
H(16) C(7) H(17) 109.4 no
Si(2) C(8) H(18) 109.3 no
Si(2) C(8) H(19) 109.6 no
Si(2) C(8) H(20) 109.4 no
H(18) C(8) H(19) 109.6 no
H(18) C(8) H(20) 109.3 no
H(19) C(8) H(20) 109.6 no
Si(3) C(9) H(21) 109.6 no
Si(3) C(9) H(22) 109.6 no
Si(3) C(9) H(23) 109.5 no
H(21) C(9) H(22) 109.4 no
H(21) C(9) H(23) 109.4 no
H(22) C(9) H(23) 109.3 no
Si(3) C(10) H(24) 109.4 no
Si(3) C(10) H(25) 109.5 no
Si(3) C(10) H(26) 109.6 no
H(24) C(10) H(25) 109.4 no
H(24) C(10) H(26) 109.4 no
H(25) C(10) H(26) 109.6 no
Si(4) C(11) H(27) 109.4 no
Si(4) C(11) H(28) 109.7 no
Si(4) C(11) H(29) 109.5 no
H(27) C(11) H(28) 109.4 no
H(27) C(11) H(29) 109.2 no
H(28) C(11) H(29) 109.6 no
Si(4) C(12) H(30) 109.5 no
Si(4) C(12) H(31) 109.6 no
Si(4) C(12) H(32) 109.4 no
H(30) C(12) H(31) 109.6 no
H(30) C(12) H(32) 109.2 no
H(31) C(12) H(32) 109.4 no
P(1) C(13) C(14) 122.2(3) yes
P(1) C(13) C(18) 119.2(3) yes
C(14) C(13) C(18) 118.6(3) yes
C(13) C(14) C(15) 120.3(4) yes
C(13) C(14) H(33) 119.6 no
C(15) C(14) H(33) 120.1 no
C(14) C(15) C(16) 120.4(4) yes
C(14) C(15) H(34) 119.6 no
C(16) C(15) H(34) 120.0 no
C(15) C(16) C(17) 120.4(4) yes
C(15) C(16) H(35) 119.8 no
C(17) C(16) H(35) 119.9 no
C(16) C(17) C(18) 120.2(4) yes
C(16) C(17) H(36) 119.8 no
C(18) C(17) H(36) 120.0 no
C(13) C(18) C(17) 120.1(4) yes
C(13) C(18) H(37) 120.1 no
C(17) C(18) H(37) 119.8 no
P(2) C(19) C(20) 121.1(3) yes
P(2) C(19) C(24) 121.1(3) yes
C(20) C(19) C(24) 117.8(4) yes
C(19) C(20) C(21) 120.6(4) yes
C(19) C(20) H(38) 119.9 no
C(21) C(20) H(38) 119.5 no
C(20) C(21) C(22) 120.8(4) yes
C(20) C(21) H(39) 119.6 no
C(22) C(21) H(39) 119.6 no
C(21) C(22) C(23) 120.3(4) yes
C(21) C(22) H(40) 119.6 no
C(23) C(22) H(40) 120.1 no
C(22) C(23) C(24) 118.8(5) yes
C(22) C(23) H(41) 120.7 no
C(24) C(23) H(41) 120.5 no
C(19) C(24) C(23) 121.7(4) yes
C(19) C(24) H(42) 119.3 no
C(23) C(24) H(42) 119.1 no
Nb(1) C(25) C(26) 72.9(2) yes
Nb(1) C(25) H(43) 140(2) no
C(26) C(25) H(43) 140(2) no
Nb(1) C(26) C(25) 71.0(2) yes
Nb(1) C(26) C(27) 151.2(2) yes
C(25) C(26) C(27) 137.4(3) yes
C(26) C(27) C(28) 123.2(3) yes
C(26) C(27) C(32) 119.1(3) yes
C(28) C(27) C(32) 117.7(3) yes
C(27) C(28) C(29) 121.1(3) yes
C(27) C(28) H(44) 119.5 no
C(29) C(28) H(44) 119.4 no
C(28) C(29) C(30) 120.1(4) yes
C(28) C(29) H(45) 120.0 no
C(30) C(29) H(45) 119.9 no
C(29) C(30) C(31) 119.9(3) yes
C(29) C(30) H(46) 120.0 no
C(31) C(30) H(46) 120.1 no
C(30) C(31) C(32) 120.3(3) yes
C(30) C(31) H(47) 120.0 no
C(32) C(31) H(47) 119.7 no
C(27) C(32) C(31) 120.9(3) yes
C(27) C(32) H(48) 119.4 no
C(31) C(32) H(48) 119.7 no

loop_
_geom_bond_atom_site_label_1
_geom_bond_atom_site_label_2
_geom_bond_distance
_geom_bond_publ_flag
Nb(1) P(1) 2.5756(8) yes
Nb(1) P(2) 2.5449(8) yes
Nb(1) N(1) 2.116(2) yes
Nb(1) N(2) 2.127(2) yes
Nb(1) C(25) 2.100(3) yes
Nb(1) C(26) 2.124(3) yes
P(1) C(1) 1.821(3) yes
P(1) C(4) 1.805(3) yes
P(1) C(13) 1.822(3) yes
P(2) C(2) 1.821(3) yes
P(2) C(3) 1.816(3) yes
P(2) C(19) 1.816(4) yes
Si(1) N(1) 1.727(2) yes
Si(1) C(1) 1.889(3) yes
Si(1) C(5) 1.866(4) yes
Si(1) C(6) 1.870(4) yes
Si(2) N(1) 1.731(2) yes
Si(2) C(2) 1.884(4) yes
Si(2) C(7) 1.852(4) yes
Si(2) C(8) 1.875(4) yes
Si(3) N(2) 1.720(2) yes
Si(3) C(3) 1.880(3) yes
Si(3) C(9) 1.864(4) yes
Si(3) C(10) 1.870(4) yes
Si(4) N(2) 1.726(2) yes
Si(4) C(4) 1.896(3) yes
Si(4) C(11) 1.862(4) yes
Si(4) C(12) 1.867(4) yes
C(1) H(1) 0.98 no
C(1) H(2) 0.98 no
C(2) H(3) 0.98 no
C(2) H(4) 0.98 no
C(3) H(5) 0.98 no
C(3) H(6) 0.98 no
C(4) H(7) 0.98 no
C(4) H(8) 0.98 no
C(5) H(9) 0.98 no
C(5) H(10) 0.98 no
C(5) H(11) 0.98 no
C(6) H(12) 0.98 no
C(6) H(13) 0.98 no
C(6) H(14) 0.98 no
C(7) H(15) 0.98 no
C(7) H(16) 0.98 no
C(7) H(17) 0.98 no
C(8) H(18) 0.98 no
C(8) H(19) 0.98 no
C(8) H(20) 0.98 no
C(9) H(21) 0.98 no
C(9) H(22) 0.98 no
C(9) H(23) 0.98 no
C(10) H(24) 0.98 no
C(10) H(25) 0.98 no
C(10) H(26) 0.98 no
C(11) H(27) 0.98 no
C(11) H(28) 0.98 no
C(11) H(29) 0.98 no
C(12) H(30) 0.98 no
C(12) H(31) 0.98 no
C(12) H(32) 0.98 no
C(13) C(14) 1.387(5) yes
C(13) C(18) 1.397(5) yes
C(14) C(15) 1.390(6) yes
C(14) H(33) 0.98 no
C(15) C(16) 1.362(7) yes
C(15) H(34) 0.98 no
C(16) C(17) 1.371(7) yes
C(16) H(35) 0.98 no
C(17) C(18) 1.389(5) yes
C(17) H(36) 0.98 no
C(18) H(37) 0.98 no
C(19) C(20) 1.383(5) yes
C(19) C(24) 1.373(5) yes
C(20) C(21) 1.372(6) yes
C(20) H(38) 0.98 no
C(21) C(22) 1.342(7) yes
C(21) H(39) 0.98 no
C(22) C(23) 1.381(8) yes
C(22) H(40) 0.98 no
C(23) C(24) 1.376(6) yes
C(23) H(41) 0.98 no
C(24) H(42) 0.98 no
C(25) C(26) 1.307(5) yes
C(25) H(43) 1.09(5) no
C(26) C(27) 1.459(4) yes
C(27) C(28) 1.376(5) yes
C(27) C(32) 1.401(4) yes
C(28) C(29) 1.384(5) yes
C(28) H(44) 0.98 no
C(29) C(30) 1.375(6) yes
C(29) H(45) 0.98 no
C(30) C(31) 1.363(6) yes
C(30) H(46) 0.98 no
C(31) C(32) 1.377(5) yes
C(31) H(47) 0.98 no
C(32) H(48) 0.98 no

loop_
_geom_torsion_atom_site_label_1
_geom_torsion_atom_site_label_2
_geom_torsion_atom_site_label_3
_geom_torsion_atom_site_label_4
_geom_torsion
_geom_torsion_publ_flag
Nb(1) P(1) C(1) Si(1) 39.6(2) no
Nb(1) P(1) C(4) Si(4) 13.3(2) no
Nb(1) P(1) C(13) C(14) 154.9(3) no
Nb(1) P(1) C(13) C(18) -23.1(4) no
Nb(1) P(2) C(2) Si(2) 16.8(2) no
Nb(1) P(2) C(3) Si(3) 42.3(2) no
Nb(1) P(2) C(19) C(20) 175.2(3) no
Nb(1) P(2) C(19) C(24) -6.4(5) no
Nb(1) N(1) Si(1) C(1) 2.7(2) no
Nb(1) N(1) Si(1) C(5) 119.1(2) no
Nb(1) N(1) Si(1) C(6) -118.4(2) no
Nb(1) N(1) Si(2) C(2) -43.0(2) no
Nb(1) N(1) Si(2) C(7) 75.0(2) no
Nb(1) N(1) Si(2) C(8) -162.1(2) no
Nb(1) N(2) Si(3) C(3) 6.0(2) no
Nb(1) N(2) Si(3) C(9) 121.7(2) no
Nb(1) N(2) Si(3) C(10) -113.6(2) no
Nb(1) N(2) Si(4) C(4) -46.3(2) no
Nb(1) N(2) Si(4) C(11) -166.9(2) no
Nb(1) N(2) Si(4) C(12) 71.8(2) no
Nb(1) C(25) C(26) C(27) 174.3(5) no
Nb(1) C(26) C(27) C(28) -56.2(6) no
Nb(1) C(26) C(27) C(32) 122.2(5) no
P(1) Nb(1) P(2) C(2) -91.6(1) no
P(1) Nb(1) P(2) C(3) 20.7(1) no
P(1) Nb(1) P(2) C(19) 138.4(2) no
P(1) Nb(1) N(1) Si(1) 17.2(1) no
P(1) Nb(1) N(1) Si(2) -161.3(1) no
P(1) Nb(1) N(2) Si(3) -141.9(1) no
P(1) Nb(1) N(2) Si(4) 43.4(1) no
P(1) Nb(1) C(25) C(26) 0.6(3) no
P(1) Nb(1) C(26) C(25) -179.5(2) no
P(1) Nb(1) C(26) C(27) 8.5(5) no
P(1) C(1) Si(1) N(1) -31.5(2) no
P(1) C(1) Si(1) C(5) -152.0(2) no
P(1) C(1) Si(1) C(6) 92.0(2) no
P(1) C(4) Si(4) N(2) 15.1(2) no
P(1) C(4) Si(4) C(11) 140.7(2) no
P(1) C(4) Si(4) C(12) -103.7(2) no
P(1) C(13) C(14) C(15) -177.1(3) no
P(1) C(13) C(18) C(17) 178.2(3) no
P(2) Nb(1) P(1) C(1) 26.5(1) no
P(2) Nb(1) P(1) C(4) -84.7(1) no
P(2) Nb(1) P(1) C(13) 144.4(1) no
P(2) Nb(1) N(1) Si(1) -139.0(1) no
P(2) Nb(1) N(1) Si(2) 42.5(1) no
P(2) Nb(1) N(2) Si(3) 15.6(1) no
P(2) Nb(1) N(2) Si(4) -159.0(1) no
P(2) Nb(1) C(25) C(26) -179.1(2) no
P(2) Nb(1) C(26) C(25) 1.0(3) no
P(2) Nb(1) C(26) C(27) -171.0(5) no
P(2) C(2) Si(2) N(1) 11.1(2) no
P(2) C(2) Si(2) C(7) -108.9(2) no
P(2) C(2) Si(2) C(8) 135.7(2) no
P(2) C(3) Si(3) N(2) -34.5(2) no
P(2) C(3) Si(3) C(9) -155.1(2) no
P(2) C(3) Si(3) C(10) 87.1(2) no
P(2) C(19) C(20) C(21) 179.0(3) no
P(2) C(19) C(24) C(23) -178.6(5) no
Si(1) N(1) Nb(1) N(2) -59.5(2) no
Si(1) N(1) Nb(1) C(25) 143.3(1) no
Si(1) N(1) Nb(1) C(26) 101.7(2) no
Si(1) N(1) Si(2) C(2) 138.6(2) no
Si(1) N(1) Si(2) C(7) -103.4(2) no
Si(1) N(1) Si(2) C(8) 19.4(3) no
Si(1) C(1) P(1) C(4) 152.1(2) no
Si(1) C(1) P(1) C(13) -94.4(2) no
Si(2) N(1) Nb(1) N(2) 122.0(1) no
Si(2) N(1) Nb(1) C(25) -35.2(2) no
Si(2) N(1) Nb(1) C(26) -76.8(2) no
Si(2) N(1) Si(1) C(1) -178.9(2) no
Si(2) N(1) Si(1) C(5) -62.5(2) no
Si(2) N(1) Si(1) C(6) 60.0(2) no
Si(2) C(2) P(2) C(3) -91.6(2) no
Si(2) C(2) P(2) C(19) 157.1(2) no
Si(3) N(2) Nb(1) N(1) -61.0(2) no
Si(3) N(2) Nb(1) C(25) 94.0(2) no
Si(3) N(2) Nb(1) C(26) 138.9(1) no
Si(3) N(2) Si(4) C(4) 139.1(2) no
Si(3) N(2) Si(4) C(11) 18.5(3) no
Si(3) N(2) Si(4) C(12) -102.8(2) no
Si(3) C(3) P(2) C(2) 155.4(2) no
Si(3) C(3) P(2) C(19) -91.2(2) no
Si(4) N(2) Nb(1) N(1) 124.4(1) no
Si(4) N(2) Nb(1) C(25) -80.6(2) no
Si(4) N(2) Nb(1) C(26) -35.7(2) no
Si(4) N(2) Si(3) C(3) -179.7(2) no
Si(4) N(2) Si(3) C(9) -64.0(2) no
Si(4) N(2) Si(3) C(10) 60.7(2) no
Si(4) C(4) P(1) C(1) -93.2(2) no
Si(4) C(4) P(1) C(13) 154.9(2) no
N(1) Nb(1) P(1) C(1) -31.5(1) no
N(1) Nb(1) P(1) C(4) -142.7(1) no
N(1) Nb(1) P(1) C(13) 86.4(2) no
N(1) Nb(1) P(2) C(2) -32.3(1) no
N(1) Nb(1) P(2) C(3) 80.0(1) no
N(1) Nb(1) P(2) C(19) -162.3(2) no
N(1) Nb(1) C(25) C(26) -104.1(2) no
N(1) Nb(1) C(26) C(25) 97.1(2) no
N(1) Nb(1) C(26) C(27) -74.9(5) no
N(2) Nb(1) P(1) C(1) 80.7(1) no
N(2) Nb(1) P(1) C(4) -30.6(1) no
N(2) Nb(1) P(1) C(13) -161.5(2) no
N(2) Nb(1) P(2) C(2) -144.7(1) no
N(2) Nb(1) P(2) C(3) -32.4(1) no
N(2) Nb(1) P(2) C(19) 85.3(2) no
N(2) Nb(1) C(25) C(26) 102.6(2) no
N(2) Nb(1) C(26) C(25) -104.6(2) no
N(2) Nb(1) C(26) C(27) 83.4(5) no
C(1) P(1) Nb(1) C(25) -152.8(2) no
C(1) P(1) Nb(1) C(26) -152.5(1) no
C(1) P(1) C(13) C(14) -89.6(3) no
C(1) P(1) C(13) C(18) 92.4(3) no
C(2) P(2) Nb(1) C(25) 87.9(2) no
C(2) P(2) Nb(1) C(26) 87.3(2) no
C(2) P(2) C(19) C(20) 44.9(4) no
C(2) P(2) C(19) C(24) -136.7(4) no
C(3) P(2) Nb(1) C(25) -159.8(1) no
C(3) P(2) Nb(1) C(26) -160.4(1) no
C(3) P(2) C(19) C(20) -68.4(4) no
C(3) P(2) C(19) C(24) 110.0(4) no
C(4) P(1) Nb(1) C(25) 95.9(2) no
C(4) P(1) Nb(1) C(26) 96.3(2) no
C(4) P(1) C(13) C(14) 23.5(3) no
C(4) P(1) C(13) C(18) -154.5(3) no
C(13) P(1) Nb(1) C(25) -35.0(2) no
C(13) P(1) Nb(1) C(26) -34.7(2) no
C(13) C(14) C(15) C(16) -1.1(7) no
C(13) C(18) C(17) C(16) -0.9(7) no
C(14) C(13) C(18) C(17) 0.2(6) no
C(14) C(15) C(16) C(17) 0.4(8) no
C(15) C(14) C(13) C(18) 0.8(6) no
C(15) C(16) C(17) C(18) 0.6(7) no
C(19) P(2) Nb(1) C(25) -42.1(2) no
C(19) P(2) Nb(1) C(26) -42.7(2) no
C(19) C(20) C(21) C(22) -0.7(7) no
C(19) C(24) C(23) C(22) 0(1) no
C(20) C(19) C(24) C(23) -0.1(8) no
C(20) C(21) C(22) C(23) 0.4(9) no
C(21) C(20) C(19) C(24) 0.6(7) no
C(21) C(22) C(23) C(24) 0(1) no
C(25) Nb(1) C(26) C(27) -172.0(6) no
C(25) C(26) C(27) C(28) 135.0(5) no
C(25) C(26) C(27) C(32) -46.6(6) no
C(26) C(27) C(28) C(29) 177.2(3) no
C(26) C(27) C(32) C(31) -177.4(3) no
C(27) C(28) C(29) C(30) 1.1(6) no
C(27) C(32) C(31) C(30) -0.9(6) no
C(28) C(27) C(32) C(31) 1.1(5) no
C(28) C(29) C(30) C(31) -0.8(6) no
C(29) C(28) C(27) C(32) -1.2(5) no
C(29) C(30) C(31) C(32) 0.7(6) no
